data_7103411
loop_
_publ_author_name
'Frey, Guido D'
'Song, Maoying'
'Bourg, Jean-Baptiste'
'Donnadieu, Bruno'
'Soleilhavoup, Michele'
'Bertrand, Guy'

_publ_section_title
;
 A persistent P,N-heterocyclic carbene.
;
_journal_issue 39
_journal_name_full 'Chemical communications (Cambridge, England)'
_journal_page_first 4711
_journal_page_last 4713
_journal_paper_doi 10.1039/b812333k
_journal_year 2008
_chemical_formula_moiety 'C37 H59 Br Cl4 N P'
_chemical_formula_sum 'C37 H59 Br Cl4 N P'
_chemical_formula_weight 770.53
_chemical_name_systematic
;
?
;
_space_group_IT_number 14
_symmetry_cell_setting monoclinic
_symmetry_space_group_name_Hall '-P 2yn'
_symmetry_space_group_name_H-M 'P 1 21/n 1'
_atom_sites_solution_hydrogens geom
_atom_sites_solution_primary direct
_atom_sites_solution_secondary difmap
_audit_creation_method SHELXL-97
_cell_angle_alpha 90.00
_cell_angle_beta 95.959(3)
_cell_angle_gamma 90.00
_cell_formula_units_Z 4
_cell_length_a 13.146(3)
_cell_length_b 17.956(3)
_cell_length_c 17.575(3)
_cell_measurement_reflns_used 5238
_cell_measurement_temperature 160(2)
_cell_measurement_theta_max 21.74
_cell_measurement_theta_min 2.17
_cell_volume 4126.0(14)
_computing_cell_refinement 'Bruker SMART'
_computing_data_collection 'Bruker SMART'
_computing_data_reduction 'Bruker SAINT'
_computing_molecular_graphics Ortep3
_computing_publication_material 'Bruker SHELXTL'
_computing_structure_refinement 'SHELXL-97 (Sheldrick, 1997)'
_computing_structure_solution ' Sir97'
_diffrn_ambient_temperature 160(2)
_diffrn_measured_fraction_theta_full 0.994
_diffrn_measured_fraction_theta_max 0.994
_diffrn_measurement_device_type 'CCD area detector'
_diffrn_measurement_method 'phi and omega scans'
_diffrn_radiation_monochromator graphite
_diffrn_radiation_source 'fine-focus sealed tube'
_diffrn_radiation_type MoK\a
_diffrn_radiation_wavelength 0.71073
_diffrn_reflns_av_R_equivalents 0.0639
_diffrn_reflns_av_sigmaI/netI 0.0641
_diffrn_reflns_limit_h_max 14
_diffrn_reflns_limit_h_min -14
_diffrn_reflns_limit_k_max 19
_diffrn_reflns_limit_k_min -19
_diffrn_reflns_limit_l_max 19
_diffrn_reflns_limit_l_min -15
_diffrn_reflns_number 23150
_diffrn_reflns_theta_full 23.26
_diffrn_reflns_theta_max 23.26
_diffrn_reflns_theta_min 1.63
_exptl_absorpt_coefficient_mu 1.319
_exptl_absorpt_correction_T_max 0.8483
_exptl_absorpt_correction_T_min 0.7802
_exptl_absorpt_correction_type multi-scan
_exptl_absorpt_process_details multi-scan
_exptl_crystal_colour colorless
_exptl_crystal_density_diffrn 1.240
_exptl_crystal_density_meas 0
_exptl_crystal_density_method 'not measured'
_exptl_crystal_description 'prism frag'
_exptl_crystal_F_000 1624
_exptl_crystal_size_max 0.20
_exptl_crystal_size_mid 0.18
_exptl_crystal_size_min 0.13
_refine_diff_density_max 0.859
_refine_diff_density_min -0.449
_refine_diff_density_rms 0.069
_refine_ls_extinction_coef 0.0015(4)
_refine_ls_extinction_expression Fc^*^=kFc[1+0.001xFc^2^\l^3^/sin(2\q)]^-1/4^
_refine_ls_extinction_method SHELXL
_refine_ls_goodness_of_fit_ref 1.027
_refine_ls_hydrogen_treatment constr
_refine_ls_matrix_type full
_refine_ls_number_parameters 485
_refine_ls_number_reflns 5896
_refine_ls_number_restraints 49
_refine_ls_restrained_S_all 1.043
_refine_ls_R_factor_all 0.0773
_refine_ls_R_factor_gt 0.0607
_refine_ls_shift/su_max 0.004
_refine_ls_shift/su_mean 0.000
_refine_ls_structure_factor_coef Fsqd
_refine_ls_weighting_details 'calc w=1/[\s^2^(Fo^2^)+(0.0645P)^2^+8.2345P] where P=(Fo^2^+2Fc^2^)/3'
_refine_ls_weighting_scheme calc
_refine_ls_wR_factor_gt 0.1521
_refine_ls_wR_factor_ref 0.1607
_reflns_number_gt 4623
_reflns_number_total 5896
_reflns_threshold_expression >2sigma(I)
_cod_data_source_file b812333k.txt
_cod_data_source_block 3c
_cod_depositor_comments
;
The following automatic conversions were performed:
'_symmetry_cell_setting' value 'Monoclinic' changed to 'monoclinic'
according to '/home/saulius/struct/CIF-dictionaries/cif_core.dic'
dictionary named 'cif_core.dic' version 2.4.1 from 2010-06-29.

Automatic conversion script
Id: cif_fix_enum 1527 2010-12-29 10:47:43Z saulius 
;
_cod_original_sg_symbol_H-M P2(1)/n
_cod_database_code 7103411

loop_
_symmetry_equiv_pos_as_xyz
'x, y, z'
'-x+1/2, y+1/2, -z+1/2'
'-x, -y, -z'
'x-1/2, -y-1/2, z-1/2'

loop_
_atom_site_label
_atom_site_type_symbol
_atom_site_fract_x
_atom_site_fract_y
_atom_site_fract_z
_atom_site_U_iso_or_equiv
_atom_site_adp_type
_atom_site_occupancy
_atom_site_symmetry_multiplicity
_atom_site_calc_flag
_atom_site_refinement_flags
_atom_site_disorder_assembly
_atom_site_disorder_group
Br1 Br 0.84356(4) 0.86352(3) 0.16223(3) 0.0517(2) Uani 1 1 d . . .
P1 P 0.75591(9) 0.55555(7) 0.18942(8) 0.0422(3) Uani 1 1 d . . .
N1 N 0.6691(3) 0.6102(2) 0.3092(2) 0.0381(9) Uani 1 1 d D . .
C1 C 0.6979(3) 0.5505(2) 0.2752(3) 0.0353(10) Uani 1 1 d . A .
H1 H 0.6875 0.5032 0.2973 0.042 Uiso 1 1 calc R . .
C2A C 0.6972(7) 0.6831(4) 0.2743(6) 0.037(3) Uani 0.69 1 d PD A 1
H2A H 0.6610 0.6880 0.2216 0.045 Uiso 0.69 1 calc PR A 1
C17A C 0.6717(6) 0.7494(4) 0.3230(5) 0.056(2) Uani 0.69 1 d PD A 1
H17A H 0.6892 0.7957 0.2979 0.084 Uiso 0.69 1 calc PR A 1
H17B H 0.7111 0.7460 0.3734 0.084 Uiso 0.69 1 calc PR A 1
H17C H 0.5985 0.7491 0.3292 0.084 Uiso 0.69 1 calc PR A 1
C2B C 0.7112(11) 0.6881(5) 0.3058(12) 0.037(7) Uani 0.31 1 d PD A 2
H2B H 0.7158 0.7149 0.3560 0.044 Uiso 0.31 1 calc PR A 2
C17B C 0.6362(13) 0.7237(10) 0.2441(12) 0.067(6) Uani 0.31 1 d PD A 2
H17D H 0.5665 0.7197 0.2589 0.100 Uiso 0.31 1 calc PR A 2
H17E H 0.6401 0.6978 0.1954 0.100 Uiso 0.31 1 calc PR A 2
H17F H 0.6537 0.7763 0.2385 0.100 Uiso 0.31 1 calc PR A 2
C3 C 0.8148(4) 0.6838(3) 0.2706(3) 0.0547(14) Uani 1 1 d D . .
H3A H 0.8386 0.7355 0.2645 0.066 Uiso 1 1 calc R A 1
H3B H 0.8499 0.6635 0.3188 0.066 Uiso 1 1 calc R A 1
C4 C 0.8405(4) 0.6370(3) 0.2038(3) 0.0513(13) Uani 1 1 d . A .
H4A H 0.9123 0.6200 0.2130 0.062 Uiso 1 1 calc R . .
H4B H 0.8339 0.6678 0.1568 0.062 Uiso 1 1 calc R . .
C5 C 0.8260(3) 0.4723(2) 0.1652(3) 0.0390(11) Uani 1 1 d . . .
C6 C 0.7846(3) 0.4379(3) 0.0963(3) 0.0409(11) Uani 1 1 d . . .
C7 C 0.8495(3) 0.3982(3) 0.0542(3) 0.0444(12) Uani 1 1 d . . .
H7 H 0.8216 0.3756 0.0078 0.053 Uiso 1 1 calc R . .
C8 C 0.9524(4) 0.3897(3) 0.0760(3) 0.0437(12) Uani 1 1 d . . .
C9 C 0.9882(3) 0.4163(3) 0.1471(3) 0.0444(12) Uani 1 1 d . . .
H9 H 1.0580 0.4077 0.1648 0.053 Uiso 1 1 calc R . .
C10 C 0.9284(3) 0.4552(2) 0.1949(3) 0.0382(11) Uani 1 1 d . . .
C11 C 0.5961(3) 0.6043(2) 0.3662(3) 0.0391(11) Uani 1 1 d . A .
C12 C 0.6324(4) 0.6042(2) 0.4432(3) 0.0429(12) Uani 1 1 d . . .
C13 C 0.5611(4) 0.5989(3) 0.4959(3) 0.0531(13) Uani 1 1 d . A .
H13 H 0.5838 0.5994 0.5490 0.064 Uiso 1 1 calc R . .
C14 C 0.4585(4) 0.5929(3) 0.4728(4) 0.0559(14) Uani 1 1 d . . .
H14 H 0.4109 0.5889 0.5098 0.067 Uiso 1 1 calc R A .
C15 C 0.4244(4) 0.5926(3) 0.3963(3) 0.0530(14) Uani 1 1 d . A .
H15 H 0.3532 0.5884 0.3810 0.064 Uiso 1 1 calc R . .
C16 C 0.4919(3) 0.5984(2) 0.3405(3) 0.0447(12) Uani 1 1 d . . .
C18 C 0.6702(3) 0.4406(3) 0.0634(3) 0.0505(13) Uani 1 1 d . . .
C19 C 0.5964(4) 0.4369(3) 0.1249(3) 0.0609(15) Uani 1 1 d . . .
H19A H 0.5932 0.4856 0.1496 0.073 Uiso 1 1 calc R . .
H19B H 0.6205 0.3995 0.1632 0.073 Uiso 1 1 calc R . .
H19C H 0.5282 0.4231 0.1013 0.073 Uiso 1 1 calc R . .
C20 C 0.6418(5) 0.3728(4) 0.0116(5) 0.098(3) Uani 1 1 d . . .
H20A H 0.5699 0.3765 -0.0093 0.118 Uiso 1 1 calc R . .
H20B H 0.6522 0.3270 0.0417 0.118 Uiso 1 1 calc R . .
H20C H 0.6853 0.3720 -0.0304 0.118 Uiso 1 1 calc R . .
C21 C 0.6507(4) 0.5096(4) 0.0132(3) 0.0673(17) Uani 1 1 d . . .
H21A H 0.5798 0.5091 -0.0105 0.081 Uiso 1 1 calc R . .
H21B H 0.6974 0.5096 -0.0268 0.081 Uiso 1 1 calc R . .
H21C H 0.6623 0.5545 0.0447 0.081 Uiso 1 1 calc R . .
C22 C 1.0252(4) 0.3515(3) 0.0257(3) 0.0528(14) Uani 1 1 d . . .
C23 C 0.9700(6) 0.3222(5) -0.0492(5) 0.104(3) Uani 1 1 d . . .
H23A H 0.9180 0.2859 -0.0378 0.124 Uiso 1 1 calc R . .
H23B H 1.0196 0.2981 -0.0792 0.124 Uiso 1 1 calc R . .
H23C H 0.9372 0.3637 -0.0784 0.124 Uiso 1 1 calc R . .
C24 C 1.0728(6) 0.2844(4) 0.0663(5) 0.104(3) Uani 1 1 d . . .
H24A H 1.1155 0.3003 0.1124 0.125 Uiso 1 1 calc R . .
H24B H 1.1150 0.2579 0.0323 0.125 Uiso 1 1 calc R . .
H24C H 1.0187 0.2512 0.0806 0.125 Uiso 1 1 calc R . .
C25 C 1.1048(5) 0.4066(4) 0.0065(4) 0.086(2) Uani 1 1 d . . .
H25A H 1.0713 0.4492 -0.0204 0.103 Uiso 1 1 calc R . .
H25B H 1.1511 0.3827 -0.0264 0.103 Uiso 1 1 calc R . .
H25C H 1.1440 0.4238 0.0537 0.103 Uiso 1 1 calc R . .
C26 C 0.9799(3) 0.4668(3) 0.2770(3) 0.0484(13) Uani 1 1 d . . .
C27 C 0.9127(4) 0.4985(3) 0.3351(3) 0.0557(14) Uani 1 1 d . . .
H27A H 0.9507 0.4979 0.3862 0.067 Uiso 1 1 calc R . .
H27B H 0.8508 0.4681 0.3354 0.067 Uiso 1 1 calc R . .
H27C H 0.8935 0.5498 0.3212 0.067 Uiso 1 1 calc R . .
C28 C 1.0110(4) 0.3889(3) 0.3091(3) 0.0615(15) Uani 1 1 d . . .
H28A H 1.0611 0.3667 0.2782 0.074 Uiso 1 1 calc R . .
H28B H 0.9504 0.3569 0.3071 0.074 Uiso 1 1 calc R . .
H28C H 1.0412 0.3937 0.3622 0.074 Uiso 1 1 calc R . .
C29 C 1.0751(4) 0.5157(3) 0.2763(4) 0.0659(16) Uani 1 1 d . . .
H29A H 1.1099 0.5192 0.3282 0.079 Uiso 1 1 calc R . .
H29B H 1.0549 0.5655 0.2578 0.079 Uiso 1 1 calc R . .
H29C H 1.1215 0.4935 0.2424 0.079 Uiso 1 1 calc R . .
C30 C 0.7459(4) 0.6085(3) 0.4706(3) 0.0476(12) Uani 1 1 d . A .
H30 H 0.7834 0.6187 0.4251 0.057 Uiso 1 1 calc R . .
C31 C 0.7708(5) 0.6713(3) 0.5280(4) 0.0720(17) Uani 1 1 d . . .
H31A H 0.7414 0.7180 0.5069 0.086 Uiso 1 1 calc R A .
H31B H 0.8451 0.6765 0.5382 0.086 Uiso 1 1 calc R . .
H31C H 0.7418 0.6597 0.5758 0.086 Uiso 1 1 calc R . .
C32 C 0.7833(4) 0.5330(3) 0.5042(3) 0.0616(15) Uani 1 1 d . . .
H32A H 0.7514 0.5232 0.5511 0.074 Uiso 1 1 calc R A .
H32B H 0.8578 0.5342 0.5159 0.074 Uiso 1 1 calc R . .
H32C H 0.7646 0.4935 0.4669 0.074 Uiso 1 1 calc R . .
C33 C 0.4521(4) 0.5975(3) 0.2574(3) 0.0603(15) Uani 1 1 d . A .
H33 H 0.5121 0.6027 0.2272 0.072 Uiso 1 1 calc R . .
C34 C 0.3804(6) 0.6636(5) 0.2368(4) 0.112(3) Uani 1 1 d . . .
H34A H 0.3206 0.6600 0.2655 0.135 Uiso 1 1 calc R A .
H34B H 0.3581 0.6627 0.1818 0.135 Uiso 1 1 calc R . .
H34C H 0.4168 0.7103 0.2499 0.135 Uiso 1 1 calc R . .
C35 C 0.4002(5) 0.5236(5) 0.2351(5) 0.103(3) Uani 1 1 d . . .
H35A H 0.4485 0.4827 0.2472 0.124 Uiso 1 1 calc R A .
H35B H 0.3781 0.5236 0.1801 0.124 Uiso 1 1 calc R . .
H35C H 0.3406 0.5171 0.2636 0.124 Uiso 1 1 calc R . .
C10A C 0.6548(11) 0.8035(11) 0.0121(18) 0.138(13) Uani 0.57 1 d PD B 1
H10A H 0.7004 0.7879 -0.0264 0.166 Uiso 0.57 1 calc PR B 1
H10B H 0.6961 0.8330 0.0517 0.166 Uiso 0.57 1 calc PR B 1
Cl1A Cl 0.5592(9) 0.8592(6) -0.0316(7) 0.142(4) Uani 0.57 1 d PDU B 1
Cl2A Cl 0.6096(9) 0.7261(5) 0.0537(4) 0.137(4) Uani 0.57 1 d PDU B 1
C10B C 0.6551(9) 0.8109(8) 0.0029(15) 0.056(7) Uani 0.43 1 d PD C 2
H10C H 0.7036 0.8164 -0.0362 0.067 Uiso 0.43 1 calc PR C 2
H10D H 0.6886 0.8315 0.0515 0.067 Uiso 0.43 1 calc PR C 2
Cl1B Cl 0.5475(7) 0.8632(6) -0.0248(5) 0.068(2) Uani 0.43 1 d PDU C 2
Cl2B Cl 0.6325(9) 0.7184(5) 0.0155(6) 0.129(4) Uani 0.43 1 d PDU C 2
C10C C 0.0951(6) 0.8121(5) 0.2575(8) 0.087(3) Uani 0.70 1 d PD D 1
H10E H 0.0462 0.8154 0.2108 0.105 Uiso 0.70 1 calc PR D 1
H10F H 0.0706 0.8464 0.2957 0.105 Uiso 0.70 1 calc PR D 1
Cl3A Cl 0.0911(3) 0.7243(3) 0.2920(4) 0.163(2) Uani 0.70 1 d PDU D 1
Cl4A Cl 0.2099(2) 0.84294(18) 0.2358(2) 0.1133(11) Uani 0.70 1 d PD D 1
C10D C 0.0732(12) 0.7851(15) 0.3020(14) 0.088(7) Uani 0.30 1 d PDU E 2
H10G H 0.0120 0.8151 0.2848 0.106 Uiso 0.30 1 calc PR E 2
H10H H 0.0548 0.7514 0.3430 0.106 Uiso 0.30 1 calc PR E 2
Cl3B Cl 0.1041(8) 0.7316(6) 0.2261(8) 0.161(4) Uani 0.30 1 d PDU E 2
Cl4B Cl 0.1666(9) 0.8431(5) 0.3393(8) 0.218(8) Uani 0.30 1 d PD E 2

loop_
_atom_site_aniso_label
_atom_site_aniso_U_11
_atom_site_aniso_U_22
_atom_site_aniso_U_33
_atom_site_aniso_U_23
_atom_site_aniso_U_13
_atom_site_aniso_U_12
Br1 0.0636(4) 0.0435(3) 0.0478(4) 0.0037(2) 0.0050(2) 0.0031(2)
P1 0.0384(7) 0.0407(7) 0.0480(8) 0.0045(6) 0.0064(6) 0.0061(5)
N1 0.036(2) 0.030(2) 0.049(2) -0.0007(18) 0.0062(18) 0.0030(16)
C1 0.031(2) 0.031(2) 0.042(3) 0.004(2) 0.000(2) 0.0047(19)
C2A 0.049(6) 0.028(5) 0.034(6) -0.002(4) 0.000(4) 0.003(4)
C17A 0.071(5) 0.042(5) 0.057(5) -0.002(4) 0.018(4) 0.004(4)
C2B 0.028(9) 0.025(10) 0.057(18) -0.012(8) -0.004(10) -0.001(7)
C17B 0.055(11) 0.046(10) 0.102(17) 0.018(11) 0.028(11) 0.015(9)
C3 0.050(3) 0.034(3) 0.081(4) 0.004(3) 0.015(3) -0.001(2)
C4 0.048(3) 0.043(3) 0.064(4) 0.010(3) 0.011(3) 0.000(2)
C5 0.033(2) 0.035(2) 0.051(3) 0.006(2) 0.009(2) 0.0027(19)
C6 0.031(2) 0.042(3) 0.050(3) 0.007(2) 0.008(2) 0.002(2)
C7 0.038(3) 0.046(3) 0.049(3) 0.003(2) 0.009(2) 0.000(2)
C8 0.043(3) 0.032(2) 0.058(4) 0.001(2) 0.018(2) 0.000(2)
C9 0.029(2) 0.037(3) 0.067(4) 0.010(3) 0.007(2) 0.003(2)
C10 0.030(2) 0.032(2) 0.053(3) 0.006(2) 0.003(2) 0.0010(19)
C11 0.041(3) 0.028(2) 0.049(3) -0.002(2) 0.010(2) 0.003(2)
C12 0.049(3) 0.030(2) 0.050(3) 0.007(2) 0.006(2) 0.007(2)
C13 0.071(4) 0.037(3) 0.052(3) 0.005(2) 0.013(3) -0.001(2)
C14 0.059(4) 0.038(3) 0.075(4) -0.001(3) 0.029(3) -0.002(2)
C15 0.042(3) 0.042(3) 0.075(4) -0.011(3) 0.010(3) 0.001(2)
C16 0.040(3) 0.034(3) 0.061(3) -0.007(2) 0.012(2) 0.002(2)
C18 0.031(2) 0.062(3) 0.058(3) -0.004(3) 0.002(2) 0.001(2)
C19 0.037(3) 0.085(4) 0.058(4) 0.008(3) -0.004(3) -0.009(3)
C20 0.051(4) 0.117(6) 0.123(7) -0.060(5) -0.007(4) -0.004(4)
C21 0.043(3) 0.102(5) 0.055(4) 0.025(3) -0.003(3) 0.005(3)
C22 0.050(3) 0.038(3) 0.075(4) 0.002(3) 0.030(3) 0.001(2)
C23 0.085(5) 0.119(6) 0.114(7) -0.047(5) 0.045(5) -0.011(4)
C24 0.124(6) 0.061(4) 0.141(7) 0.010(4) 0.075(6) 0.036(4)
C25 0.083(5) 0.070(4) 0.115(6) -0.009(4) 0.066(4) -0.006(3)
C26 0.036(3) 0.046(3) 0.061(3) 0.001(2) -0.006(2) 0.006(2)
C27 0.051(3) 0.058(3) 0.055(4) -0.001(3) -0.011(3) 0.006(3)
C28 0.065(3) 0.055(3) 0.062(4) 0.006(3) -0.008(3) 0.013(3)
C29 0.045(3) 0.072(4) 0.079(4) -0.004(3) -0.003(3) -0.009(3)
C30 0.050(3) 0.045(3) 0.047(3) 0.007(2) 0.000(2) 0.002(2)
C31 0.076(4) 0.058(4) 0.078(5) -0.005(3) -0.011(3) 0.000(3)
C32 0.060(3) 0.055(3) 0.067(4) 0.015(3) -0.004(3) 0.004(3)
C33 0.037(3) 0.076(4) 0.067(4) -0.019(3) -0.002(3) 0.007(3)
C34 0.108(6) 0.144(7) 0.077(5) -0.026(5) -0.030(4) 0.072(5)
C35 0.072(4) 0.127(7) 0.114(6) -0.064(5) 0.026(4) -0.039(4)
C10A 0.14(2) 0.10(2) 0.15(2) 0.030(16) -0.090(16) -0.014(15)
Cl1A 0.155(8) 0.092(6) 0.166(8) 0.007(5) -0.039(6) 0.021(5)
Cl2A 0.205(9) 0.073(3) 0.118(5) 0.015(3) -0.053(5) -0.039(4)
C10B 0.034(10) 0.043(11) 0.091(17) -0.007(10) 0.009(11) -0.002(8)
Cl1B 0.061(3) 0.070(4) 0.070(4) -0.014(3) -0.008(3) 0.021(3)
Cl2B 0.113(4) 0.056(3) 0.213(12) 0.019(6) -0.013(7) -0.008(3)
C10C 0.055(5) 0.063(6) 0.141(10) 0.042(6) 0.002(6) -0.003(4)
Cl3A 0.100(3) 0.134(3) 0.244(6) 0.106(4) -0.038(3) -0.039(2)
Cl4A 0.0641(15) 0.112(2) 0.168(3) 0.044(2) 0.0317(18) 0.0024(14)
C10D 0.084(10) 0.063(10) 0.118(11) -0.021(9) 0.015(9) 0.028(8)
Cl3B 0.109(6) 0.109(7) 0.258(13) -0.028(8) -0.021(8) 0.024(5)
Cl4B 0.230(12) 0.101(6) 0.280(17) -0.041(7) -0.177(13) 0.051(7)

loop_
_atom_type_symbol
_atom_type_description
_atom_type_scat_dispersion_real
_atom_type_scat_dispersion_imag
_atom_type_scat_source
C C 0.0033 0.0016 'International Tables Vol C Tables 4.2.6.8 and 6.1.1.4'
H H 0.0000 0.0000 'International Tables Vol C Tables 4.2.6.8 and 6.1.1.4'
N N 0.0061 0.0033 'International Tables Vol C Tables 4.2.6.8 and 6.1.1.4'
P P 0.1023 0.0942 'International Tables Vol C Tables 4.2.6.8 and 6.1.1.4'
Br Br -0.2901 2.4595 'International Tables Vol C Tables 4.2.6.8 and 6.1.1.4'
Cl Cl 0.1484 0.1585 'International Tables Vol C Tables 4.2.6.8 and 6.1.1.4'

loop_
_geom_angle_atom_site_label_1
_geom_angle_atom_site_label_2
_geom_angle_atom_site_label_3
_geom_angle
_geom_angle_site_symmetry_1
_geom_angle_site_symmetry_3
_geom_angle_publ_flag
C1 P1 C5 115.5(2) . . ?
C1 P1 C4 103.4(2) . . ?
C5 P1 C4 111.7(2) . . ?
C1 N1 C11 119.9(4) . . ?
C1 N1 C2A 115.6(5) . . ?
C11 N1 C2A 123.2(4) . . ?
C1 N1 C2B 128.3(7) . . ?
C11 N1 C2B 111.3(7) . . ?
C2A N1 C2B 21.9(8) . . ?
N1 C1 P1 121.5(3) . . ?
N1 C2A C17A 111.9(7) . . ?
N1 C2A C3 108.1(5) . . ?
C17A C2A C3 107.2(6) . . ?
N1 C2B C17B 101.7(12) . . ?
N1 C2B C3 108.1(8) . . ?
C17B C2B C3 105.4(13) . . ?
C4 C3 C2A 109.3(5) . . ?
C4 C3 C2B 127.8(7) . . ?
C2A C3 C2B 21.2(8) . . ?
C3 C4 P1 111.6(3) . . ?
C6 C5 C10 118.9(4) . . ?
C6 C5 P1 113.4(3) . . ?
C10 C5 P1 124.8(4) . . ?
C7 C6 C5 118.5(4) . . ?
C7 C6 C18 116.4(4) . . ?
C5 C6 C18 125.1(4) . . ?
C8 C7 C6 123.4(5) . . ?
C9 C8 C7 116.7(4) . . ?
C9 C8 C22 120.3(5) . . ?
C7 C8 C22 123.0(5) . . ?
C8 C9 C10 124.0(4) . . ?
C9 C10 C5 117.2(4) . . ?
C9 C10 C26 114.3(4) . . ?
C5 C10 C26 128.2(4) . . ?
C12 C11 C16 122.7(4) . . ?
C12 C11 N1 118.9(4) . . ?
C16 C11 N1 118.3(4) . . ?
C11 C12 C13 117.6(5) . . ?
C11 C12 C30 122.5(4) . . ?
C13 C12 C30 120.0(5) . . ?
C14 C13 C12 121.3(5) . . ?
C13 C14 C15 120.1(5) . . ?
C14 C15 C16 121.5(5) . . ?
C15 C16 C11 116.9(5) . . ?
C15 C16 C33 120.1(5) . . ?
C11 C16 C33 123.1(4) . . ?
C19 C18 C21 111.4(4) . . ?
C19 C18 C20 104.5(5) . . ?
C21 C18 C20 106.5(6) . . ?
C19 C18 C6 113.4(4) . . ?
C21 C18 C6 109.7(4) . . ?
C20 C18 C6 111.1(4) . . ?
C25 C22 C24 111.7(5) . . ?
C25 C22 C23 108.2(6) . . ?
C24 C22 C23 105.6(6) . . ?
C25 C22 C8 109.1(4) . . ?
C24 C22 C8 109.8(5) . . ?
C23 C22 C8 112.5(5) . . ?
C27 C26 C29 108.8(4) . . ?
C27 C26 C10 116.6(4) . . ?
C29 C26 C10 110.5(4) . . ?
C27 C26 C28 104.0(5) . . ?
C29 C26 C28 109.6(4) . . ?
C10 C26 C28 107.0(4) . . ?
C12 C30 C31 112.5(4) . . ?
C12 C30 C32 110.0(4) . . ?
C31 C30 C32 111.1(5) . . ?
C16 C33 C35 111.2(6) . . ?
C16 C33 C34 111.4(5) . . ?
C35 C33 C34 111.4(6) . . ?
Cl2A C10A Cl1A 113.2(8) . . ?
Cl2B C10B Cl1B 114.7(8) . . ?
Cl4A C10C Cl3A 116.6(5) . . ?
Cl4B C10D Cl3B 115.1(9) . . ?

loop_
_geom_bond_atom_site_label_1
_geom_bond_atom_site_label_2
_geom_bond_distance
_geom_bond_site_symmetry_2
_geom_bond_publ_flag
P1 C1 1.761(5) . ?
P1 C5 1.829(4) . ?
P1 C4 1.838(5) . ?
N1 C1 1.302(6) . ?
N1 C11 1.461(6) . ?
N1 C2A 1.508(7) . ?
N1 C2B 1.509(8) . ?
C2A C17A 1.524(10) . ?
C2A C3 1.555(9) . ?
C2B C17B 1.528(15) . ?
C2B C3 1.555(14) . ?
C3 C4 1.511(8) . ?
C5 C6 1.418(7) . ?
C5 C10 1.427(6) . ?
C6 C7 1.384(7) . ?
C6 C18 1.554(6) . ?
C7 C8 1.375(6) . ?
C8 C9 1.375(7) . ?
C8 C22 1.531(7) . ?
C9 C10 1.395(7) . ?
C10 C26 1.542(7) . ?
C11 C12 1.388(7) . ?
C11 C16 1.400(6) . ?
C12 C13 1.389(7) . ?
C12 C30 1.521(7) . ?
C13 C14 1.372(8) . ?
C14 C15 1.372(8) . ?
C15 C16 1.392(7) . ?
C16 C33 1.500(8) . ?
C18 C19 1.526(7) . ?
C18 C21 1.527(8) . ?
C18 C20 1.543(8) . ?
C22 C25 1.504(7) . ?
C22 C24 1.504(8) . ?
C22 C23 1.529(10) . ?
C26 C27 1.529(7) . ?
C26 C29 1.529(7) . ?
C26 C28 1.549(7) . ?
C30 C31 1.525(8) . ?
C30 C32 1.538(7) . ?
C33 C35 1.523(8) . ?
C33 C34 1.536(8) . ?
C10A Cl2A 1.705(10) . ?
C10A Cl1A 1.723(9) . ?
C10B Cl2B 1.706(10) . ?
C10B Cl1B 1.725(8) . ?
C10C Cl4A 1.688(8) . ?
C10C Cl3A 1.693(7) . ?
C10D Cl4B 1.690(11) . ?
C10D Cl3B 1.726(10) . ?
